data_4108522
loop_
_publ_author_name
'Alistair S. Frey'
'F. Geoffrey N. Cloke'
'Peter B. Hitchcock'
'Iain J. Day'
'Jennifer C. Green'
'Georgina Aitken'

_publ_section_title
;
 Mechanistic Studies on the Reductive Cyclooligomerisation of CO by U(III)
 Mixed Sandwich Complexes; the Molecular Structure of
 [(U(\h-C8H6{SiiPr3-1,4}2)(\h-Cp*)]2(\m-\h1:\h1-C2O2)
;
_journal_name_full 'Journal of the American Chemical Society'
_journal_page_first 13816
_journal_page_last 13817
_journal_paper_doi 10.1021/ja8059792
_journal_volume 130
_journal_year 2008
_chemical_compound_source 'synthesis as described'
_chemical_formula_moiety 'C74 H126 O2 Si4 U2, 2(C5 H12 O)'
_chemical_formula_sum 'C84 H150 O4 Si4 U2'
_chemical_formula_weight 1812.46
_chemical_name_systematic
;
 ?
;
_space_group_IT_number 61
_symmetry_cell_setting orthorhombic
_symmetry_Int_Tables_number 61
_symmetry_space_group_name_Hall '-P 2ac 2ab'
_symmetry_space_group_name_H-M 'P b c a'
_atom_sites_solution_hydrogens geom
_atom_sites_solution_primary direct
_atom_sites_solution_secondary difmap
_audit_conform_dict_location ftp://ftp.iucr.org/pub/cif_core.dic
_audit_conform_dict_name cif_core.dic
_audit_conform_dict_version 2.2
_audit_creation_date 2008-03-10T10:30:26-00:00
_audit_creation_method 'WinGX routine CIF_UPDATE'
_cell_angle_alpha 90
_cell_angle_beta 90
_cell_angle_gamma 90
_cell_formula_units_Z 8
_cell_length_a 14.4419(2)
_cell_length_b 24.1793(3)
_cell_length_c 51.1378(7)
_cell_measurement_reflns_used 523307
_cell_measurement_temperature 173(2)
_cell_measurement_theta_max 26.022
_cell_measurement_theta_min 3.395
_cell_measurement_wavelength 0.71073
_cell_volume 17857.1(4)
_computing_cell_refinement 'HKL Scalepack (Otwinowski & Minor 1997)'
_computing_data_collection 'Collect (Nonius BV, 1997-2000)'
_computing_data_reduction 'HKL Denzo and Scalepack (Otwinowski & Minor 1997)'
_computing_molecular_graphics 'Ortep-3 for Windows (Farrugia, 1997)'
_computing_publication_material 'WinGX publication routines (Farrugia, 1999)'
_computing_structure_refinement 'SHELXL-97 (Sheldrick, 1997)'
_computing_structure_solution 'SHELXS-97 (Sheldrick, 1997)'
_diffrn_ambient_temperature 173(2)
_diffrn_detector 'CCD plate'
_diffrn_measured_fraction_theta_full 0.986
_diffrn_measured_fraction_theta_max 0.986
_diffrn_measurement_device '95mm CCD camera on \k-goniostat'
_diffrn_measurement_device_type KappaCCD
_diffrn_measurement_method 'CCD rotation images, thick slices'
_diffrn_orient_matrix_type 'by Nonius Collect from scalepack cell'
_diffrn_orient_matrix_UB_11 -0.681783E-1
_diffrn_orient_matrix_UB_12 -0.71741E-2
_diffrn_orient_matrix_UB_13 0.4027E-3
_diffrn_orient_matrix_UB_21 -0.21768E-2
_diffrn_orient_matrix_UB_22 0.24817E-2
_diffrn_orient_matrix_UB_23 -0.195101E-1
_diffrn_orient_matrix_UB_31 0.11898E-1
_diffrn_orient_matrix_UB_32 -0.40655E-1
_diffrn_orient_matrix_UB_33 -0.1262E-2
_diffrn_radiation_monochromator graphite
_diffrn_radiation_probe x-ray
_diffrn_radiation_type MoK\a
_diffrn_radiation_wavelength 0.71073
_diffrn_reflns_av_R_equivalents 0.0714
_diffrn_reflns_av_unetI/netI 0.038
_diffrn_reflns_limit_h_max 17
_diffrn_reflns_limit_h_min -17
_diffrn_reflns_limit_k_max 29
_diffrn_reflns_limit_k_min -29
_diffrn_reflns_limit_l_max 62
_diffrn_reflns_limit_l_min -60
_diffrn_reflns_number 125507
_diffrn_reflns_theta_full 26.01
_diffrn_reflns_theta_max 26.01
_diffrn_reflns_theta_min 3.46
_diffrn_source 'Enraf Nonius FR590'
_exptl_absorpt_coefficient_mu 3.72
_exptl_absorpt_correction_T_max 0.4916
_exptl_absorpt_correction_T_min 0.3733
_exptl_absorpt_correction_type multi-scan
_exptl_absorpt_process_details
;
        [c.f. r.h. blessing, acta cryst. (1995), a51, 33-38]
;
_exptl_crystal_colour red
_exptl_crystal_density_diffrn 1.348
_exptl_crystal_description prism
_exptl_crystal_F_000 7408
_exptl_crystal_size_max 0.3
_exptl_crystal_size_mid 0.3
_exptl_crystal_size_min 0.15
_refine_diff_density_max 1.742
_refine_diff_density_min -1.32
_refine_diff_density_rms 0.142
_refine_ls_extinction_method none
_refine_ls_goodness_of_fit_ref 1.306
_refine_ls_hydrogen_treatment constr
_refine_ls_matrix_type full
_refine_ls_number_parameters 810
_refine_ls_number_reflns 17331
_refine_ls_number_restraints 12
_refine_ls_restrained_S_all 1.307
_refine_ls_R_factor_all 0.0777
_refine_ls_R_factor_gt 0.0645
_refine_ls_shift/su_max 0.002
_refine_ls_shift/su_mean 0
_refine_ls_structure_factor_coef Fsqd
_refine_ls_weighting_details 'calc w=1/[\s^2^(Fo^2^)+(0.0000P)^2^+185.4209P] where P=(Fo^2^+2Fc^2^)/3'
_refine_ls_weighting_scheme calc
_refine_ls_wR_factor_gt 0.1262
_refine_ls_wR_factor_ref 0.1302
_reflns_number_gt 15000
_reflns_number_total 17331
_reflns_threshold_expression >2sigma(I)
_cod_data_source_file ja8059792_si_001.cif
_cod_data_source_block mar608
_cod_database_code 4108522

loop_
_symmetry_equiv_pos_as_xyz
'x, y, z'
'-x+1/2, -y, z+1/2'
'x+1/2, -y+1/2, -z'
'-x, y+1/2, -z+1/2'
'-x, -y, -z'
'x-1/2, y, -z-1/2'
'-x-1/2, y-1/2, z'
'x, -y-1/2, z-1/2'

loop_
_atom_site_label
_atom_site_type_symbol
_atom_site_fract_x
_atom_site_fract_y
_atom_site_fract_z
_atom_site_U_iso_or_equiv
_atom_site_adp_type
_atom_site_occupancy
_atom_site_symmetry_multiplicity
_atom_site_calc_flag
_atom_site_refinement_flags
_atom_site_disorder_assembly
_atom_site_disorder_group
U1 U 0.57324(2) 0.552277(12) 0.657665(6) 0.02936(8) Uani 1 1 d . . .
U2 U 0.263176(19) 0.322488(12) 0.585751(6) 0.02766(8) Uani 1 1 d . . .
Si1 Si 0.79486(17) 0.45584(11) 0.62412(5) 0.0388(6) Uani 1 1 d . . .
Si2 Si 0.49178(18) 0.48316(11) 0.73027(5) 0.0379(6) Uani 1 1 d . . .
Si3 Si 0.45896(17) 0.21604(10) 0.62632(5) 0.0353(5) Uani 1 1 d . . .
Si4 Si 0.36799(17) 0.35801(10) 0.51001(5) 0.0356(5) Uani 1 1 d . . .
O1 O 0.4861(4) 0.4944(2) 0.63842(13) 0.0443(16) Uani 1 1 d . . .
O2 O 0.3452(4) 0.3863(2) 0.60326(13) 0.0409(15) Uani 1 1 d . . .
C1 C 0.4348(6) 0.4585(3) 0.62612(17) 0.036(2) Uani 1 1 d . . .
C2 C 0.3918(6) 0.4240(3) 0.61539(18) 0.036(2) Uani 1 1 d . . .
C3 C 0.7294(6) 0.4936(3) 0.65101(16) 0.0323(19) Uani 1 1 d . . .
C4 C 0.6711(6) 0.4597(3) 0.66649(17) 0.0344(19) Uani 1 1 d . . .
H4 H 0.6723 0.4225 0.6606 0.041 Uiso 1 1 calc R . .
C5 C 0.6118(6) 0.4656(3) 0.68825(16) 0.0309(18) Uani 1 1 d . . .
H5 H 0.5842 0.4312 0.6927 0.037 Uiso 1 1 calc R . .
C6 C 0.5812(6) 0.5086(4) 0.70565(16) 0.0341(19) Uani 1 1 d . . .
C7 C 0.6128(6) 0.5640(3) 0.70777(16) 0.0324(19) Uani 1 1 d . . .
H7 H 0.5809 0.5837 0.7211 0.039 Uiso 1 1 calc R . .
C8 C 0.6789(6) 0.5969(3) 0.69528(17) 0.0329(19) Uani 1 1 d . . .
H8 H 0.6864 0.6317 0.7036 0.039 Uiso 1 1 calc R . .
C9 C 0.7375(6) 0.5911(3) 0.67327(17) 0.0341(19) Uani 1 1 d . . .
H9 H 0.7744 0.6231 0.6705 0.041 Uiso 1 1 calc R . .
C10 C 0.7551(6) 0.5501(4) 0.65439(18) 0.0361(19) Uani 1 1 d . . .
H10 H 0.7932 0.5631 0.6406 0.043 Uiso 1 1 calc R . .
C11 C 0.9072(7) 0.4326(5) 0.6401(2) 0.056(3) Uani 1 1 d . . .
H11 H 0.9458 0.4147 0.6262 0.068 Uiso 1 1 calc R . .
C12 C 0.8886(9) 0.3886(5) 0.6615(3) 0.076(4) Uani 1 1 d . . .
H12A H 0.9465 0.3803 0.6707 0.113 Uiso 1 1 calc R . .
H12B H 0.8648 0.3548 0.6533 0.113 Uiso 1 1 calc R . .
H12C H 0.8429 0.4029 0.6739 0.113 Uiso 1 1 calc R . .
C13 C 0.9634(8) 0.4809(5) 0.6513(3) 0.068(3) Uani 1 1 d . . .
H13A H 0.9233 0.5038 0.6623 0.102 Uiso 1 1 calc R . .
H13B H 0.9882 0.5032 0.6369 0.102 Uiso 1 1 calc R . .
H13C H 1.0146 0.4664 0.6618 0.102 Uiso 1 1 calc R . .
C14 C 0.8252(7) 0.5057(4) 0.59677(19) 0.047(2) Uani 1 1 d . . .
H14 H 0.8592 0.5371 0.6051 0.057 Uiso 1 1 calc R . .
C15 C 0.7401(8) 0.5313(5) 0.5832(2) 0.066(3) Uani 1 1 d . . .
H15A H 0.7601 0.5617 0.5718 0.099 Uiso 1 1 calc R . .
H15B H 0.6971 0.5455 0.5964 0.099 Uiso 1 1 calc R . .
H15C H 0.7089 0.503 0.5726 0.099 Uiso 1 1 calc R . .
C16 C 0.8911(9) 0.4808(5) 0.5767(2) 0.070(4) Uani 1 1 d . . .
H16A H 0.8622 0.4483 0.5686 0.106 Uiso 1 1 calc R . .
H16B H 0.9487 0.4698 0.5853 0.106 Uiso 1 1 calc R . .
H16C H 0.9047 0.5084 0.5631 0.106 Uiso 1 1 calc R . .
C17 C 0.7299(7) 0.3921(4) 0.6125(2) 0.049(2) Uani 1 1 d . . .
H17 H 0.709 0.3721 0.6285 0.058 Uiso 1 1 calc R . .
C18 C 0.7912(10) 0.3515(5) 0.5970(3) 0.077(4) Uani 1 1 d . . .
H18A H 0.7548 0.3188 0.5923 0.116 Uiso 1 1 calc R . .
H18B H 0.8439 0.3403 0.6079 0.116 Uiso 1 1 calc R . .
H18C H 0.8139 0.3695 0.5811 0.116 Uiso 1 1 calc R . .
C19 C 0.6425(8) 0.4050(5) 0.5966(2) 0.062(3) Uani 1 1 d . . .
H19A H 0.66 0.4215 0.5799 0.094 Uiso 1 1 calc R . .
H19B H 0.6036 0.431 0.6064 0.094 Uiso 1 1 calc R . .
H19C H 0.608 0.3707 0.5935 0.094 Uiso 1 1 calc R . .
C20 C 0.4588(8) 0.5423(5) 0.7527(2) 0.064(3) Uani 1 1 d . . .
H20 H 0.4482 0.5755 0.7415 0.076 Uiso 1 1 calc R . .
C21 C 0.5333(11) 0.5577(6) 0.7727(2) 0.091(5) Uani 1 1 d . . .
H21A H 0.516 0.5922 0.7815 0.136 Uiso 1 1 calc R . .
H21B H 0.5927 0.5627 0.7637 0.136 Uiso 1 1 calc R . .
H21C H 0.539 0.528 0.7857 0.136 Uiso 1 1 calc R . .
C22 C 0.3657(10) 0.5304(6) 0.7677(3) 0.088(5) Uani 1 1 d . . .
H22A H 0.3707 0.4951 0.777 0.132 Uiso 1 1 calc R . .
H22B H 0.3146 0.5286 0.7551 0.132 Uiso 1 1 calc R . .
H22C H 0.354 0.5602 0.7802 0.132 Uiso 1 1 calc R . .
C23 C 0.5478(7) 0.4228(5) 0.7478(2) 0.053(3) Uani 1 1 d . . .
H23 H 0.5528 0.3924 0.7346 0.064 Uiso 1 1 calc R . .
C24 C 0.6475(8) 0.4346(6) 0.7571(3) 0.078(4) Uani 1 1 d . . .
H24A H 0.6462 0.4626 0.771 0.118 Uiso 1 1 calc R . .
H24B H 0.6843 0.4483 0.7424 0.118 Uiso 1 1 calc R . .
H24C H 0.6752 0.4005 0.7638 0.118 Uiso 1 1 calc R . .
C25 C 0.4878(9) 0.4000(5) 0.7701(3) 0.079(4) Uani 1 1 d . . .
H25A H 0.5176 0.3673 0.7776 0.118 Uiso 1 1 calc R . .
H25B H 0.4267 0.3898 0.7632 0.118 Uiso 1 1 calc R . .
H25C H 0.4806 0.4284 0.7836 0.118 Uiso 1 1 calc R . .
C26 C 0.3819(7) 0.4571(4) 0.71417(19) 0.048(2) Uani 1 1 d . . .
H26 H 0.3381 0.4489 0.7288 0.058 Uiso 1 1 calc R . .
C27 C 0.3882(8) 0.4036(5) 0.6983(2) 0.068(3) Uani 1 1 d . . .
H27A H 0.327 0.3943 0.6913 0.102 Uiso 1 1 calc R . .
H27B H 0.41 0.3735 0.7095 0.102 Uiso 1 1 calc R . .
H27C H 0.4318 0.4088 0.6838 0.102 Uiso 1 1 calc R . .
C28 C 0.3353(8) 0.5023(6) 0.6979(2) 0.072(3) Uani 1 1 d . . .
H28A H 0.3733 0.5104 0.6825 0.107 Uiso 1 1 calc R . .
H28B H 0.3289 0.5359 0.7085 0.107 Uiso 1 1 calc R . .
H28C H 0.274 0.4897 0.6923 0.107 Uiso 1 1 calc R . .
C29 C 0.5537(6) 0.6666(4) 0.6534(2) 0.044(2) Uani 1 1 d . . .
C30 C 0.5722(6) 0.6477(4) 0.6279(2) 0.043(2) Uani 1 1 d . . .
C31 C 0.4956(7) 0.6159(4) 0.61954(19) 0.042(2) Uani 1 1 d . . .
C32 C 0.4296(6) 0.6148(4) 0.64007(19) 0.042(2) Uani 1 1 d . . .
C33 C 0.4662(6) 0.6460(4) 0.6611(2) 0.042(2) Uani 1 1 d . . .
C34 C 0.6075(8) 0.7099(4) 0.6679(2) 0.060(3) Uani 1 1 d . . .
H34A H 0.674 0.7027 0.666 0.09 Uiso 1 1 calc R . .
H34B H 0.5909 0.7087 0.6865 0.09 Uiso 1 1 calc R . .
H34C H 0.5929 0.7464 0.6608 0.09 Uiso 1 1 calc R . .
C35 C 0.6544(7) 0.6642(4) 0.6110(2) 0.060(3) Uani 1 1 d . . .
H35A H 0.6553 0.7045 0.6089 0.09 Uiso 1 1 calc R . .
H35B H 0.6489 0.6466 0.5938 0.09 Uiso 1 1 calc R . .
H35C H 0.7119 0.6521 0.6194 0.09 Uiso 1 1 calc R . .
C36 C 0.4814(8) 0.5891(5) 0.5933(2) 0.058(3) Uani 1 1 d . . .
H36A H 0.4364 0.6106 0.5832 0.087 Uiso 1 1 calc R . .
H36B H 0.4581 0.5514 0.5957 0.087 Uiso 1 1 calc R . .
H36C H 0.5405 0.5879 0.5839 0.087 Uiso 1 1 calc R . .
C37 C 0.3342(6) 0.5895(4) 0.6385(2) 0.050(3) Uani 1 1 d . . .
H37A H 0.298 0.6083 0.625 0.076 Uiso 1 1 calc R . .
H37B H 0.303 0.5935 0.6555 0.076 Uiso 1 1 calc R . .
H37C H 0.3395 0.5501 0.6342 0.076 Uiso 1 1 calc R . .
C38 C 0.4181(8) 0.6606(5) 0.6861(2) 0.061(3) Uani 1 1 d . . .
H38A H 0.3941 0.6985 0.6849 0.091 Uiso 1 1 calc R . .
H38B H 0.462 0.6581 0.7006 0.091 Uiso 1 1 calc R . .
H38C H 0.3667 0.6349 0.689 0.091 Uiso 1 1 calc R . .
C39 C 0.3849(5) 0.2423(3) 0.59807(16) 0.0302(18) Uani 1 1 d . . .
C40 C 0.4310(6) 0.2780(3) 0.58053(16) 0.0308(18) Uani 1 1 d . . .
H40 H 0.4921 0.2854 0.5864 0.037 Uiso 1 1 calc R . .
C41 C 0.4132(6) 0.3058(3) 0.55703(16) 0.0320(18) Uani 1 1 d . . .
H41 H 0.4642 0.3284 0.5522 0.038 Uiso 1 1 calc R . .
C42 C 0.3401(6) 0.3098(3) 0.53832(16) 0.0312(18) Uani 1 1 d . . .
C43 C 0.2536(6) 0.2815(3) 0.53768(16) 0.0330(18) Uani 1 1 d . . .
H43 H 0.2166 0.2923 0.5232 0.04 Uiso 1 1 calc R . .
C44 C 0.2100(6) 0.2417(3) 0.55310(17) 0.0349(19) Uani 1 1 d . . .
H44 H 0.1556 0.2277 0.545 0.042 Uiso 1 1 calc R . .
C45 C 0.2257(5) 0.2176(3) 0.57718(15) 0.0231(16) Uani 1 1 d . . .
H45 H 0.1756 0.1942 0.582 0.028 Uiso 1 1 calc R . .
C46 C 0.2948(6) 0.2177(3) 0.59655(17) 0.0352(19) Uani 1 1 d . . .
H46 H 0.2784 0.1973 0.6117 0.042 Uiso 1 1 calc R . .
C47 C 0.5512(6) 0.2682(4) 0.63591(19) 0.041(2) Uani 1 1 d . . .
H47 H 0.5785 0.2819 0.6192 0.049 Uiso 1 1 calc R . .
C48 C 0.6317(8) 0.2421(5) 0.6513(2) 0.070(3) Uani 1 1 d . . .
H48A H 0.6813 0.2695 0.6535 0.104 Uiso 1 1 calc R . .
H48B H 0.6556 0.21 0.6418 0.104 Uiso 1 1 calc R . .
H48C H 0.6096 0.2303 0.6686 0.104 Uiso 1 1 calc R . .
C49 C 0.5128(8) 0.3189(4) 0.6498(2) 0.060(3) Uani 1 1 d . . .
H49A H 0.509 0.3116 0.6686 0.09 Uiso 1 1 calc R . .
H49B H 0.4509 0.3273 0.643 0.09 Uiso 1 1 calc R . .
H49C H 0.5538 0.3505 0.6467 0.09 Uiso 1 1 calc R . .
C50 C 0.3815(8) 0.1952(5) 0.6549(2) 0.059(3) Uani 1 1 d . . .
H50 H 0.337 0.1673 0.6478 0.071 Uiso 1 1 calc R . .
C51 C 0.4338(11) 0.1659(8) 0.6769(3) 0.116(7) Uani 1 1 d . . .
H51A H 0.4773 0.1917 0.685 0.174 Uiso 1 1 calc R . .
H51B H 0.4681 0.1344 0.6696 0.174 Uiso 1 1 calc R . .
H51C H 0.3897 0.1526 0.69 0.174 Uiso 1 1 calc R . .
C52 C 0.3218(9) 0.2426(6) 0.6655(2) 0.084(4) Uani 1 1 d . . .
H52A H 0.275 0.2277 0.6775 0.126 Uiso 1 1 calc R . .
H52B H 0.2911 0.2614 0.6509 0.126 Uiso 1 1 calc R . .
H52C H 0.3611 0.269 0.6749 0.126 Uiso 1 1 calc R . .
C53 C 0.5183(8) 0.1520(4) 0.6133(2) 0.056(3) Uani 1 1 d . . .
H53 H 0.5583 0.1373 0.6277 0.067 Uiso 1 1 calc R . .
C54 C 0.5818(10) 0.1649(6) 0.5900(2) 0.081(4) Uani 1 1 d . . .
H54A H 0.6157 0.1314 0.585 0.121 Uiso 1 1 calc R . .
H54B H 0.6259 0.1939 0.5949 0.121 Uiso 1 1 calc R . .
H54C H 0.5443 0.1775 0.5752 0.121 Uiso 1 1 calc R . .
C55 C 0.4484(10) 0.1064(5) 0.6063(3) 0.088(5) Uani 1 1 d . . .
H55A H 0.4041 0.1207 0.5934 0.132 Uiso 1 1 calc R . .
H55B H 0.4151 0.0948 0.622 0.132 Uiso 1 1 calc R . .
H55C H 0.4814 0.0747 0.5988 0.132 Uiso 1 1 calc R . .
C56 C 0.3526(7) 0.4328(4) 0.52006(19) 0.046(2) Uani 1 1 d . . .
H56 H 0.2873 0.4364 0.5264 0.055 Uiso 1 1 calc R . .
C57 C 0.3633(9) 0.4741(4) 0.4975(2) 0.061(3) Uani 1 1 d . . .
H57A H 0.3488 0.5114 0.5037 0.091 Uiso 1 1 calc R . .
H57B H 0.3208 0.4641 0.4833 0.091 Uiso 1 1 calc R . .
H57C H 0.4271 0.4731 0.491 0.091 Uiso 1 1 calc R . .
C58 C 0.4149(9) 0.4510(4) 0.5428(2) 0.061(3) Uani 1 1 d . . .
H58A H 0.48 0.4463 0.5378 0.091 Uiso 1 1 calc R . .
H58B H 0.4015 0.4283 0.5582 0.091 Uiso 1 1 calc R . .
H58C H 0.403 0.49 0.5469 0.091 Uiso 1 1 calc R . .
C59 C 0.4940(7) 0.3445(4) 0.50082(19) 0.045(2) Uani 1 1 d . . .
H59 H 0.5326 0.3658 0.5136 0.054 Uiso 1 1 calc R . .
C60 C 0.5266(8) 0.2842(4) 0.5023(2) 0.058(3) Uani 1 1 d . . .
H60A H 0.4857 0.2609 0.4916 0.086 Uiso 1 1 calc R . .
H60B H 0.5249 0.2716 0.5205 0.086 Uiso 1 1 calc R . .
H60C H 0.5901 0.2815 0.4956 0.086 Uiso 1 1 calc R . .
C61 C 0.5184(8) 0.3672(5) 0.4732(2) 0.058(3) Uani 1 1 d . . .
H61A H 0.5857 0.3662 0.4707 0.087 Uiso 1 1 calc R . .
H61B H 0.4965 0.4054 0.4716 0.087 Uiso 1 1 calc R . .
H61C H 0.4884 0.3443 0.4598 0.087 Uiso 1 1 calc R . .
C62 C 0.2922(7) 0.3460(4) 0.48025(19) 0.049(2) Uani 1 1 d . . .
H62 H 0.3213 0.3692 0.4663 0.058 Uiso 1 1 calc R . .
C63 C 0.2944(9) 0.2876(5) 0.4692(2) 0.067(3) Uani 1 1 d . . .
H63A H 0.2608 0.2626 0.4809 0.1 Uiso 1 1 calc R . .
H63B H 0.3588 0.2752 0.4676 0.1 Uiso 1 1 calc R . .
H63C H 0.265 0.2873 0.4519 0.1 Uiso 1 1 calc R . .
C64 C 0.1920(8) 0.3674(6) 0.4818(2) 0.068(3) Uani 1 1 d . . .
H64A H 0.1665 0.3708 0.4641 0.102 Uiso 1 1 calc R . .
H64B H 0.1913 0.4036 0.4904 0.102 Uiso 1 1 calc R . .
H64C H 0.1544 0.3413 0.4919 0.102 Uiso 1 1 calc R . .
C65 C 0.1407(6) 0.4035(4) 0.59532(18) 0.037(2) Uani 1 1 d . . .
C66 C 0.1448(6) 0.3717(4) 0.61892(18) 0.036(2) Uani 1 1 d . . .
C67 C 0.1014(6) 0.3204(4) 0.6139(2) 0.048(2) Uani 1 1 d . . .
C68 C 0.0707(6) 0.3198(4) 0.5876(2) 0.052(3) Uani 1 1 d . . .
C69 C 0.0941(6) 0.3704(4) 0.5766(2) 0.047(2) Uani 1 1 d . . .
C70 C 0.1740(8) 0.4617(4) 0.5918(3) 0.070(4) Uani 1 1 d . . .
H70A H 0.1846 0.4689 0.5732 0.105 Uiso 1 1 calc R . .
H70B H 0.2319 0.4668 0.6015 0.105 Uiso 1 1 calc R . .
H70C H 0.1272 0.4874 0.5985 0.105 Uiso 1 1 calc R . .
C71 C 0.1843(7) 0.3901(5) 0.6446(2) 0.062(3) Uani 1 1 d . . .
H71A H 0.134 0.3951 0.6572 0.093 Uiso 1 1 calc R . .
H71B H 0.2171 0.4252 0.6422 0.093 Uiso 1 1 calc R . .
H71C H 0.2275 0.3621 0.6511 0.093 Uiso 1 1 calc R . .
C72 C 0.0840(9) 0.2753(5) 0.6343(3) 0.091(5) Uani 1 1 d . . .
H72A H 0.1167 0.2415 0.6291 0.136 Uiso 1 1 calc R . .
H72B H 0.0174 0.2678 0.6354 0.136 Uiso 1 1 calc R . .
H72C H 0.1067 0.2878 0.6513 0.136 Uiso 1 1 calc R . .
C73 C 0.0077(7) 0.2761(6) 0.5760(3) 0.102(6) Uani 1 1 d . . .
H73A H -0.0565 0.2838 0.581 0.152 Uiso 1 1 calc R . .
H73B H 0.0258 0.2396 0.5825 0.152 Uiso 1 1 calc R . .
H73C H 0.0131 0.2768 0.5569 0.152 Uiso 1 1 calc R . .
C74 C 0.0690(9) 0.3880(6) 0.5492(2) 0.086(5) Uani 1 1 d . . .
H74A H 0.0819 0.3576 0.537 0.129 Uiso 1 1 calc R . .
H74B H 0.1059 0.4204 0.5442 0.129 Uiso 1 1 calc R . .
H74C H 0.0031 0.3974 0.5484 0.129 Uiso 1 1 calc R . .
O1S O 0.6969(14) 0.7151(7) 0.7387(4) 0.193(3) Uiso 1 1 d D A 1
C1S C 0.7791(18) 0.7507(11) 0.7382(5) 0.193(3) Uiso 1 1 d D A 1
C2S C 0.8471(17) 0.7065(10) 0.7297(5) 0.193(3) Uiso 1 1 d D A 1
H2S1 H 0.8299 0.6928 0.7124 0.289 Uiso 1 1 calc R A 1
H2S2 H 0.8457 0.6758 0.7423 0.289 Uiso 1 1 calc R A 1
H2S3 H 0.9096 0.7221 0.7291 0.289 Uiso 1 1 calc R A 1
C3S C 0.7945(18) 0.7738(10) 0.7642(5) 0.193(3) Uiso 1 1 d D A 1
H3S1 H 0.7463 0.8011 0.768 0.289 Uiso 1 1 calc R A 1
H3S2 H 0.8553 0.7917 0.7647 0.289 Uiso 1 1 calc R A 1
H3S3 H 0.7923 0.7441 0.7772 0.289 Uiso 1 1 calc R A 1
C4S C 0.7503(19) 0.7940(10) 0.7174(5) 0.193(3) Uiso 1 1 d D A 1
H4S1 H 0.7405 0.7755 0.7005 0.289 Uiso 1 1 calc R A 1
H4S2 H 0.7993 0.8218 0.7155 0.289 Uiso 1 1 calc R A 1
H4S3 H 0.6928 0.8122 0.7228 0.289 Uiso 1 1 calc R A 1
C5S C 0.6178(17) 0.7384(10) 0.7471(5) 0.193(3) Uiso 1 1 d D A 1
H5S1 H 0.5671 0.7117 0.7455 0.289 Uiso 1 1 calc R A 1
H5S2 H 0.604 0.7711 0.7365 0.289 Uiso 1 1 calc R A 1
H5S3 H 0.6248 0.7493 0.7655 0.289 Uiso 1 1 calc R A 1
O2S O 0.2322(13) 0.6112(8) 0.5018(4) 0.193(3) Uiso 1 1 d D B 1
C6S C 0.1500(19) 0.5954(11) 0.5170(5) 0.193(3) Uiso 1 1 d D B 1
C7S C 0.0938(17) 0.6475(10) 0.5197(5) 0.193(3) Uiso 1 1 d D B 1
H7S1 H 0.1322 0.6767 0.5274 0.289 Uiso 1 1 calc R B 1
H7S2 H 0.0403 0.6405 0.5309 0.289 Uiso 1 1 calc R B 1
H7S3 H 0.0724 0.6593 0.5023 0.289 Uiso 1 1 calc R B 1
C8S C 0.1045(17) 0.5486(10) 0.5051(5) 0.193(3) Uiso 1 1 d D B 1
H8S1 H 0.1478 0.5174 0.5042 0.289 Uiso 1 1 calc R B 1
H8S2 H 0.0843 0.5584 0.4875 0.289 Uiso 1 1 calc R B 1
H8S3 H 0.0506 0.538 0.5157 0.289 Uiso 1 1 calc R B 1
C9S C 0.2098(17) 0.5814(10) 0.5418(5) 0.193(3) Uiso 1 1 d D B 1
H9S1 H 0.2383 0.6154 0.5485 0.289 Uiso 1 1 calc R B 1
H9S2 H 0.2583 0.555 0.537 0.289 Uiso 1 1 calc R B 1
H9S3 H 0.1701 0.5652 0.5553 0.289 Uiso 1 1 calc R B 1
C10S C 0.2261(18) 0.6261(11) 0.4778(5) 0.193(3) Uiso 1 1 d D B 1
H10A H 0.2879 0.6351 0.4712 0.289 Uiso 1 1 calc R B 1
H10B H 0.1862 0.6588 0.4765 0.289 Uiso 1 1 calc R B 1
H10C H 0.1996 0.5959 0.4675 0.289 Uiso 1 1 calc R B 1

loop_
_atom_site_aniso_label
_atom_site_aniso_U_11
_atom_site_aniso_U_22
_atom_site_aniso_U_33
_atom_site_aniso_U_23
_atom_site_aniso_U_13
_atom_site_aniso_U_12
U1 0.02652(15) 0.02696(15) 0.03461(17) -0.00215(13) -0.00139(13) 0.00026(12)
U2 0.02463(14) 0.02603(15) 0.03233(16) -0.00121(13) -0.00005(13) 0.00009(12)
Si1 0.0355(13) 0.0377(14) 0.0432(14) -0.0016(11) 0.0088(11) 0.0043(11)
Si2 0.0374(13) 0.0432(14) 0.0330(13) -0.0052(11) 0.0051(11) -0.0045(11)
Si3 0.0364(13) 0.0329(12) 0.0367(13) 0.0044(10) -0.0041(11) 0.0036(10)
Si4 0.0388(13) 0.0389(13) 0.0291(13) 0.0040(10) 0.0012(10) 0.0040(11)
O1 0.047(4) 0.031(3) 0.055(4) -0.005(3) -0.011(3) -0.005(3)
O2 0.032(3) 0.036(3) 0.055(4) -0.013(3) -0.003(3) -0.004(3)
C1 0.042(5) 0.024(4) 0.042(5) -0.003(4) -0.006(4) 0.001(4)
C2 0.036(5) 0.025(4) 0.047(5) -0.008(4) 0.003(4) 0.001(4)
C3 0.033(4) 0.028(4) 0.036(5) 0.004(4) 0.005(4) -0.001(4)
C4 0.038(5) 0.023(4) 0.042(5) 0.000(4) 0.005(4) 0.001(4)
C5 0.037(5) 0.022(4) 0.034(5) 0.003(3) 0.009(4) 0.001(3)
C6 0.031(4) 0.039(5) 0.033(5) -0.001(4) -0.003(4) -0.002(4)
C7 0.033(4) 0.033(5) 0.032(4) -0.006(4) 0.000(4) 0.004(4)
C8 0.034(5) 0.027(4) 0.037(5) -0.004(4) -0.008(4) 0.000(4)
C9 0.027(4) 0.029(4) 0.046(5) -0.002(4) 0.000(4) -0.004(3)
C10 0.028(4) 0.035(4) 0.045(5) 0.002(4) 0.004(4) -0.004(4)
C11 0.045(6) 0.067(7) 0.057(6) 0.008(5) 0.017(5) 0.034(5)
C12 0.072(8) 0.073(8) 0.081(9) -0.001(7) -0.012(7) 0.035(7)
C13 0.041(6) 0.080(9) 0.082(9) 0.001(7) -0.005(6) 0.007(6)
C14 0.044(5) 0.058(6) 0.041(5) 0.000(5) 0.010(4) -0.009(5)
C15 0.066(7) 0.069(7) 0.064(7) 0.022(6) -0.012(6) -0.010(6)
C16 0.072(8) 0.073(8) 0.066(8) -0.014(6) 0.032(7) -0.014(7)
C17 0.057(6) 0.040(5) 0.049(6) -0.012(4) 0.019(5) 0.000(5)
C18 0.093(10) 0.054(7) 0.084(9) -0.028(7) 0.016(8) 0.001(7)
C19 0.062(7) 0.054(7) 0.071(8) -0.020(6) 0.009(6) -0.026(6)
C20 0.069(7) 0.067(7) 0.055(7) -0.025(6) 0.022(6) -0.013(6)
C21 0.127(13) 0.092(10) 0.052(7) -0.028(7) 0.016(8) -0.037(9)
C22 0.100(11) 0.091(10) 0.072(9) -0.032(8) 0.057(8) -0.012(8)
C23 0.056(6) 0.064(7) 0.041(6) 0.009(5) 0.001(5) -0.008(5)
C24 0.063(8) 0.083(9) 0.089(10) 0.021(8) -0.025(7) -0.013(7)
C25 0.080(9) 0.077(9) 0.080(9) 0.028(7) 0.017(7) -0.005(7)
C26 0.043(5) 0.064(7) 0.037(5) 0.006(5) 0.000(4) -0.010(5)
C27 0.053(7) 0.088(9) 0.063(8) -0.026(7) 0.000(6) -0.021(6)
C28 0.049(7) 0.093(10) 0.073(8) 0.009(7) -0.001(6) 0.001(7)
C29 0.035(5) 0.031(5) 0.067(7) 0.008(4) -0.011(5) 0.008(4)
C30 0.037(5) 0.035(5) 0.058(6) 0.013(4) 0.002(5) 0.005(4)
C31 0.044(5) 0.038(5) 0.045(6) 0.007(4) -0.004(4) 0.007(4)
C32 0.038(5) 0.035(5) 0.053(6) 0.006(4) -0.004(4) 0.006(4)
C33 0.040(5) 0.034(5) 0.053(6) 0.001(4) -0.004(5) 0.010(4)
C34 0.060(7) 0.023(5) 0.097(9) 0.001(5) -0.018(6) 0.007(4)
C35 0.047(6) 0.051(6) 0.081(8) 0.023(6) 0.002(6) -0.001(5)
C36 0.057(7) 0.067(7) 0.050(6) 0.008(5) -0.004(5) 0.006(6)
C37 0.032(5) 0.046(6) 0.074(7) 0.011(5) -0.005(5) -0.001(4)
C38 0.052(6) 0.055(7) 0.074(8) -0.006(6) 0.009(6) 0.022(5)
C39 0.026(4) 0.027(4) 0.037(5) 0.001(4) -0.001(4) 0.002(3)
C40 0.025(4) 0.035(4) 0.032(5) 0.004(4) 0.001(3) 0.005(3)
C41 0.028(4) 0.036(5) 0.032(5) 0.003(4) 0.006(3) 0.001(3)
C42 0.029(4) 0.032(4) 0.033(5) 0.002(4) 0.000(4) 0.004(3)
C43 0.031(4) 0.038(5) 0.029(4) -0.006(4) -0.003(4) 0.004(4)
C44 0.035(5) 0.032(4) 0.038(5) -0.007(4) -0.005(4) -0.002(4)
C45 0.015(3) 0.017(3) 0.038(4) 0.000(3) -0.006(3) -0.002(3)
C46 0.041(5) 0.026(4) 0.039(5) 0.006(4) 0.000(4) 0.001(4)
C47 0.035(5) 0.047(5) 0.041(5) 0.006(4) -0.005(4) 0.004(4)
C48 0.060(7) 0.074(8) 0.074(8) 0.002(7) -0.037(6) 0.015(6)
C49 0.064(7) 0.042(6) 0.074(8) -0.011(5) -0.010(6) 0.012(5)
C50 0.064(7) 0.071(7) 0.042(6) 0.022(5) -0.011(5) -0.019(6)
C51 0.095(11) 0.170(17) 0.082(10) 0.082(11) -0.011(9) -0.021(11)
C52 0.065(8) 0.129(12) 0.057(8) -0.011(8) 0.026(7) -0.014(8)
C53 0.067(7) 0.040(5) 0.062(7) -0.003(5) -0.020(6) 0.023(5)
C54 0.101(10) 0.097(10) 0.044(7) -0.021(7) -0.008(7) 0.049(8)
C55 0.102(11) 0.041(6) 0.121(12) -0.025(7) -0.053(9) 0.026(7)
C56 0.052(6) 0.044(6) 0.042(5) 0.006(4) 0.006(5) 0.007(5)
C57 0.084(8) 0.038(6) 0.060(7) 0.014(5) 0.002(6) 0.002(6)
C58 0.093(9) 0.035(5) 0.054(6) -0.005(5) 0.001(6) -0.016(6)
C59 0.045(5) 0.054(6) 0.037(5) 0.005(5) 0.003(4) 0.003(5)
C60 0.063(7) 0.067(7) 0.043(6) 0.004(5) 0.015(5) 0.019(6)
C61 0.057(7) 0.069(7) 0.049(6) 0.012(6) 0.017(5) 0.009(6)
C62 0.054(6) 0.059(6) 0.033(5) 0.006(5) -0.006(4) -0.002(5)
C63 0.068(8) 0.080(8) 0.052(7) -0.014(6) -0.010(6) -0.011(7)
C64 0.054(7) 0.100(10) 0.049(7) 0.023(7) -0.013(5) -0.008(7)
C65 0.030(4) 0.032(4) 0.050(6) -0.003(4) 0.009(4) 0.007(4)
C66 0.022(4) 0.047(5) 0.040(5) -0.003(4) 0.006(4) 0.002(4)
C67 0.036(5) 0.046(5) 0.063(7) 0.003(5) 0.018(5) 0.004(4)
C68 0.032(5) 0.050(6) 0.073(7) -0.024(6) 0.006(5) 0.003(5)
C69 0.031(5) 0.060(6) 0.049(6) -0.013(5) -0.003(4) 0.016(5)
C70 0.055(7) 0.037(6) 0.118(11) 0.015(6) 0.024(7) 0.012(5)
C71 0.043(6) 0.092(9) 0.050(7) -0.027(6) 0.000(5) 0.007(6)
C72 0.072(9) 0.077(9) 0.123(12) 0.037(9) 0.054(9) 0.007(7)
C73 0.022(5) 0.110(11) 0.173(16) -0.076(11) -0.001(7) -0.004(6)
C74 0.074(9) 0.131(12) 0.053(7) -0.007(8) -0.007(6) 0.059(9)

loop_
_atom_type_symbol
_atom_type_description
_atom_type_scat_dispersion_real
_atom_type_scat_dispersion_imag
_atom_type_scat_source
C C 0.0033 0.0016 'International Tables Vol C Tables 4.2.6.8 and 6.1.1.4'
H H 0 0 'International Tables Vol C Tables 4.2.6.8 and 6.1.1.4'
O O 0.0106 0.006 'International Tables Vol C Tables 4.2.6.8 and 6.1.1.4'
Si Si 0.0817 0.0704 'International Tables Vol C Tables 4.2.6.8 and 6.1.1.4'
U U -9.6767 9.6646 'International Tables Vol C Tables 4.2.6.8 and 6.1.1.4'

loop_
_geom_angle_atom_site_label_1
_geom_angle_atom_site_label_2
_geom_angle_atom_site_label_3
_geom_angle
O1 U1 C10 123.2(3)
O1 U1 C7 130.4(3)
C10 U1 C7 81.3(3)
O1 U1 C9 153.6(3)
C10 U1 C9 30.8(3)
C7 U1 C9 58.7(3)
O1 U1 C5 83.0(3)
C10 U1 C5 79.2(3)
C7 U1 C5 58.1(2)
C9 U1 C5 85.2(3)
O1 U1 C6 100.9(3)
C10 U1 C6 90.4(3)
C7 U1 C6 31.0(2)
C9 U1 C6 80.0(3)
C5 U1 C6 31.2(2)
O1 U1 C8 159.1(3)
C10 U1 C8 59.1(3)
C7 U1 C8 30.4(3)
C9 U1 C8 30.6(3)
C5 U1 C8 77.1(3)
C6 U1 C8 58.4(3)
O1 U1 C4 80.8(3)
C10 U1 C4 57.9(3)
C7 U1 C4 79.2(3)
C9 U1 C4 77.0(3)
C5 U1 C4 30.5(2)
C6 U1 C4 59.6(3)
C8 U1 C4 85.1(3)
O1 U1 C3 95.2(3)
C10 U1 C3 31.1(3)
C7 U1 C3 89.9(3)
C9 U1 C3 58.5(3)
C5 U1 C3 59.0(2)
C6 U1 C3 82.6(3)
C8 U1 C3 79.9(3)
C4 U1 C3 30.6(2)
O1 U1 C32 76.2(3)
C10 U1 C32 138.7(3)
C7 U1 C32 115.2(3)
C9 U1 C32 125.5(3)
C5 U1 C32 142.0(3)
C6 U1 C32 123.8(3)
C8 U1 C32 116.6(3)
C4 U1 C32 157.0(3)
C3 U1 C32 153.1(3)
O1 U1 C31 78.3(3)
C10 U1 C31 112.1(3)
C7 U1 C31 136.3(3)
C9 U1 C31 112.4(3)
C5 U1 C31 161.2(3)
C6 U1 C31 153.8(3)
C8 U1 C31 121.4(3)
C4 U1 C31 143.8(3)
C3 U1 C31 123.6(3)
C32 U1 C31 30.2(3)
O1 U1 C33 103.9(3)
C10 U1 C33 125.6(3)
C7 U1 C33 88.4(3)
C9 U1 C33 101.0(3)
C5 U1 C33 136.6(3)
C6 U1 C33 107.0(3)
C8 U1 C33 86.7(3)
C4 U1 C33 166.5(3)
C3 U1 C33 156.3(3)
C32 U1 C33 30.0(3)
C31 U1 C33 49.3(3)
O1 U1 C30 107.0(3)
C10 U1 C30 89.3(3)
C7 U1 C30 116.5(3)
C9 U1 C30 82.9(3)
C5 U1 C30 167.8(3)
C6 U1 C30 146.6(3)
C8 U1 C30 93.6(3)
C4 U1 C30 142.3(3)
C3 U1 C30 112.1(3)
C32 U1 C30 49.4(3)
C31 U1 C30 29.9(3)
C33 U1 C30 49.0(3)
O1 U1 C29 123.9(3)
C10 U1 C29 96.7(3)
C7 U1 C29 89.5(3)
C9 U1 C29 76.4(3)
C5 U1 C29 147.6(3)
C6 U1 C29 117.9(3)
C8 U1 C29 73.4(3)
C4 U1 C29 153.2(3)
C3 U1 C29 126.8(3)
C32 U1 C29 49.1(3)
C31 U1 C29 48.9(3)
C33 U1 C29 29.6(3)
C30 U1 C29 29.3(3)
O2 U2 C45 151.4(2)
O2 U2 C46 120.6(3)
C45 U2 C46 31.0(2)
O2 U2 C41 83.6(2)
C45 U2 C41 85.9(2)
C46 U2 C41 80.1(3)
O2 U2 C43 133.3(3)
C45 U2 C43 58.3(2)
C46 U2 C43 81.0(3)
C41 U2 C43 58.2(3)
O2 U2 C40 80.2(2)
C45 U2 C40 77.4(2)
C46 U2 C40 58.3(3)
C41 U2 C40 30.6(2)
C43 U2 C40 78.7(3)
O2 U2 C44 160.7(3)
C45 U2 C44 30.1(2)
C46 U2 C44 58.6(3)
C41 U2 C44 77.2(3)
C43 U2 C44 30.3(3)
C40 U2 C44 84.5(3)
O2 U2 C65 76.3(3)
C45 U2 C65 126.7(2)
C46 U2 C65 141.1(3)
C41 U2 C65 138.7(3)
C43 U2 C65 114.0(3)
C40 U2 C65 155.8(3)
C44 U2 C65 117.1(3)
O2 U2 C42 103.4(2)
C45 U2 C42 79.9(2)
C46 U2 C42 90.4(3)
C41 U2 C42 31.0(2)
C43 U2 C42 31.0(2)
C40 U2 C42 59.1(2)
C44 U2 C42 58.2(3)
C65 U2 C42 121.4(3)
O2 U2 C66 76.6(2)
C45 U2 C66 113.7(3)
C46 U2 C66 113.8(3)
C41 U2 C66 159.8(3)
C43 U2 C66 135.8(3)
C40 U2 C66 145.2(3)
C44 U2 C66 122.2(3)
C65 U2 C66 30.9(3)
C42 U2 C66 152.2(3)
O2 U2 C39 93.4(2)
C45 U2 C39 58.6(2)
C46 U2 C39 31.2(2)
C41 U2 C39 59.1(2)
C43 U2 C39 88.9(3)
C40 U2 C39 30.6(2)
C44 U2 C39 79.0(3)
C65 U2 C39 156.0(3)
C42 U2 C39 81.9(2)
C66 U2 C39 125.9(3)
O2 U2 C69 105.0(3)
C45 U2 C69 101.3(3)
C46 U2 C69 126.6(3)
C41 U2 C69 134.3(3)
C43 U2 C69 87.3(3)
C40 U2 C69 164.4(3)
C44 U2 C69 86.9(3)
C65 U2 C69 30.2(3)
C42 U2 C69 105.2(3)
C66 U2 C69 49.8(3)
C39 U2 C69 157.7(3)
O2 U2 C67 105.4(3)
C45 U2 C67 83.9(3)
C46 U2 C67 91.1(3)
C41 U2 C67 169.9(3)
C43 U2 C67 115.8(3)
C40 U2 C67 145.0(3)
C44 U2 C67 94.0(3)
C65 U2 C67 50.0(3)
C42 U2 C67 145.5(3)
C66 U2 C67 30.1(3)
C39 U2 C67 114.8(3)
C69 U2 C67 48.7(3)
O2 U2 C68 123.7(3)
C45 U2 C68 77.1(3)
C46 U2 C68 98.2(3)
C41 U2 C68 146.4(3)
C43 U2 C68 88.3(3)
C40 U2 C68 154.5(3)
C44 U2 C68 73.6(3)
C65 U2 C68 49.6(3)
C42 U2 C68 116.2(3)
C66 U2 C68 49.7(3)
C39 U2 C68 128.9(3)
C69 U2 C68 29.1(3)
C67 U2 C68 29.7(3)
C14 Si1 C17 113.5(5)
C14 Si1 C11 107.9(5)
C17 Si1 C11 108.4(5)
C14 Si1 C3 110.0(4)
C17 Si1 C3 111.8(4)
C11 Si1 C3 104.8(4)
C23 Si2 C20 113.7(6)
C23 Si2 C26 107.9(5)
C20 Si2 C26 107.7(5)
C23 Si2 C6 105.8(4)
C20 Si2 C6 109.1(5)
C26 Si2 C6 112.8(4)
C53 Si3 C47 108.5(5)
C53 Si3 C39 105.1(4)
C47 Si3 C39 111.6(4)
C53 Si3 C50 108.6(5)
C47 Si3 C50 112.8(5)
C39 Si3 C50 109.9(4)
C56 Si4 C62 107.2(5)
C56 Si4 C42 110.7(4)
C62 Si4 C42 113.3(4)
C56 Si4 C59 110.0(5)
C62 Si4 C59 109.1(5)
C42 Si4 C59 106.5(4)
C1 O1 U1 178.3(7)
C2 O2 U2 175.9(6)
C2 C1 O1 176.3(10)
C1 C2 O2 179.0(11)
C4 C3 C10 129.9(8)
C4 C3 Si1 114.9(6)
C10 C3 Si1 114.7(6)
C4 C3 U1 74.7(5)
C10 C3 U1 72.4(5)
Si1 C3 U1 139.7(4)
C5 C4 C3 138.0(8)
C5 C4 U1 74.3(5)
C3 C4 U1 74.7(5)
C5 C4 H4 111
C3 C4 H4 111
U1 C4 H4 138.2
C4 C5 C6 138.4(8)
C4 C5 U1 75.2(5)
C6 C5 U1 74.5(5)
C4 C5 H5 110.8
C6 C5 H5 110.8
U1 C5 H5 137.5
C7 C6 C5 129.0(8)
C7 C6 Si2 118.2(6)
C5 C6 Si2 112.7(6)
C7 C6 U1 73.2(5)
C5 C6 U1 74.4(5)
Si2 C6 U1 134.8(4)
C8 C7 C6 136.3(8)
C8 C7 U1 76.4(5)
C6 C7 U1 75.8(5)
C8 C7 H7 111.9
C6 C7 H7 111.9
U1 C7 H7 130
C7 C8 C9 135.7(8)
C7 C8 U1 73.1(5)
C9 C8 U1 74.3(5)
C7 C8 H8 112.1
C9 C8 H8 112.1
U1 C8 H8 138
C10 C9 C8 136.3(8)
C10 C9 U1 73.0(5)
C8 C9 U1 75.0(5)
C10 C9 H9 111.8
C8 C9 H9 111.8
U1 C9 H9 137.7
C9 C10 C3 135.4(8)
C9 C10 U1 76.2(5)
C3 C10 U1 76.6(5)
C9 C10 H10 112.3
C3 C10 H10 112.3
U1 C10 H10 128.3
C13 C11 C12 110.5(10)
C13 C11 Si1 112.8(7)
C12 C11 Si1 111.0(8)
C13 C11 H11 107.4
C12 C11 H11 107.4
Si1 C11 H11 107.4
C11 C12 H12A 109.5
C11 C12 H12B 109.5
H12A C12 H12B 109.5
C11 C12 H12C 109.5
H12A C12 H12C 109.5
H12B C12 H12C 109.5
C11 C13 H13A 109.5
C11 C13 H13B 109.5
H13A C13 H13B 109.5
C11 C13 H13C 109.5
H13A C13 H13C 109.5
H13B C13 H13C 109.5
C16 C14 C15 110.6(9)
C16 C14 Si1 112.9(8)
C15 C14 Si1 113.8(7)
C16 C14 H14 106.3
C15 C14 H14 106.3
Si1 C14 H14 106.3
C14 C15 H15A 109.5
C14 C15 H15B 109.5
H15A C15 H15B 109.5
C14 C15 H15C 109.5
H15A C15 H15C 109.5
H15B C15 H15C 109.5
C14 C16 H16A 109.5
C14 C16 H16B 109.5
H16A C16 H16B 109.5
C14 C16 H16C 109.5
H16A C16 H16C 109.5
H16B C16 H16C 109.5
C19 C17 C18 109.4(9)
C19 C17 Si1 114.1(7)
C18 C17 Si1 113.2(8)
C19 C17 H17 106.5
C18 C17 H17 106.5
Si1 C17 H17 106.5
C17 C18 H18A 109.5
C17 C18 H18B 109.5
H18A C18 H18B 109.5
C17 C18 H18C 109.5
H18A C18 H18C 109.5
H18B C18 H18C 109.5
C17 C19 H19A 109.5
C17 C19 H19B 109.5
H19A C19 H19B 109.5
C17 C19 H19C 109.5
H19A C19 H19C 109.5
H19B C19 H19C 109.5
C21 C20 C22 108.7(10)
C21 C20 Si2 114.3(9)
C22 C20 Si2 111.8(8)
C21 C20 H20 107.2
C22 C20 H20 107.2
Si2 C20 H20 107.2
C20 C21 H21A 109.5
C20 C21 H21B 109.5
H21A C21 H21B 109.5
C20 C21 H21C 109.5
H21A C21 H21C 109.5
H21B C21 H21C 109.5
C20 C22 H22A 109.5
C20 C22 H22B 109.5
H22A C22 H22B 109.5
C20 C22 H22C 109.5
H22A C22 H22C 109.5
H22B C22 H22C 109.5
C25 C23 C24 111.5(10)
C25 C23 Si2 112.7(8)
C24 C23 Si2 113.7(8)
C25 C23 H23 106.1
C24 C23 H23 106.1
Si2 C23 H23 106.1
C23 C24 H24A 109.5
C23 C24 H24B 109.5
H24A C24 H24B 109.5
C23 C24 H24C 109.5
H24A C24 H24C 109.5
H24B C24 H24C 109.5
C23 C25 H25A 109.5
C23 C25 H25B 109.5
H25A C25 H25B 109.5
C23 C25 H25C 109.5
H25A C25 H25C 109.5
H25B C25 H25C 109.5
C27 C26 C28 110.0(9)
C27 C26 Si2 117.5(8)
C28 C26 Si2 111.5(8)
C27 C26 H26 105.6
C28 C26 H26 105.6
Si2 C26 H26 105.6
C26 C27 H27A 109.5
C26 C27 H27B 109.5
H27A C27 H27B 109.5
C26 C27 H27C 109.5
H27A C27 H27C 109.5
H27B C27 H27C 109.5
C26 C28 H28A 109.5
C26 C28 H28B 109.5
H28A C28 H28B 109.5
C26 C28 H28C 109.5
H28A C28 H28C 109.5
H28B C28 H28C 109.5
C30 C29 C33 108.2(9)
C30 C29 C34 126.0(10)
C33 C29 C34 124.9(10)
C30 C29 U1 74.4(5)
C33 C29 U1 73.6(5)
C34 C29 U1 126.9(6)
C29 C30 C31 108.0(8)
C29 C30 C35 126.1(9)
C31 C30 C35 125.5(10)
C29 C30 U1 76.3(5)
C31 C30 U1 73.6(5)
C35 C30 U1 121.8(6)
C30 C31 C32 108.1(9)
C30 C31 C36 127.6(9)
C32 C31 C36 124.2(9)
C30 C31 U1 76.6(5)
C32 C31 U1 74.7(5)
C36 C31 U1 116.9(6)
C33 C32 C31 107.6(8)
C33 C32 C37 126.6(9)
C31 C32 C37 125.6(9)
C33 C32 U1 76.1(5)
C31 C32 U1 75.1(5)
C37 C32 U1 119.2(6)
C32 C33 C29 108.1(9)
C32 C33 C38 126.9(9)
C29 C33 C38 124.6(9)
C32 C33 U1 73.9(5)
C29 C33 U1 76.8(5)
C38 C33 U1 120.7(6)
C29 C34 H34A 109.5
C29 C34 H34B 109.5
H34A C34 H34B 109.5
C29 C34 H34C 109.5
H34A C34 H34C 109.5
H34B C34 H34C 109.5
C30 C35 H35A 109.5
C30 C35 H35B 109.5
H35A C35 H35B 109.5
C30 C35 H35C 109.5
H35A C35 H35C 109.5
H35B C35 H35C 109.5
C31 C36 H36A 109.5
C31 C36 H36B 109.5
H36A C36 H36B 109.5
C31 C36 H36C 109.5
H36A C36 H36C 109.5
H36B C36 H36C 109.5
C32 C37 H37A 109.5
C32 C37 H37B 109.5
H37A C37 H37B 109.5
C32 C37 H37C 109.5
H37A C37 H37C 109.5
H37B C37 H37C 109.5
C33 C38 H38A 109.5
C33 C38 H38B 109.5
H38A C38 H38B 109.5
C33 C38 H38C 109.5
H38A C38 H38C 109.5
H38B C38 H38C 109.5
C40 C39 C46 130.3(8)
C40 C39 Si3 114.9(6)
C46 C39 Si3 114.4(6)
C40 C39 U2 73.6(4)
C46 C39 U2 72.1(4)
Si3 C39 U2 141.6(4)
C41 C40 C39 138.8(8)
C41 C40 U2 74.1(5)
C39 C40 U2 75.8(5)
C41 C40 H40 110.6
C39 C40 H40 110.6
U2 C40 H40 137.5
C40 C41 C42 138.0(8)
C40 C41 U2 75.3(5)
C42 C41 U2 75.9(5)
C40 C41 H41 111
C42 C41 H41 111
U2 C41 H41 133.8
C43 C42 C41 129.1(8)
C43 C42 Si4 117.6(6)
C41 C42 Si4 113.3(6)
C43 C42 U2 73.3(5)
C41 C42 U2 73.0(5)
Si4 C42 U2 134.8(4)
C44 C43 C42 135.6(8)
C44 C43 U2 75.9(5)
C42 C43 U2 75.7(5)
C44 C43 H43 112.2
C42 C43 H43 112.2
U2 C43 H43 130.4
C45 C44 C43 136.2(8)
C45 C44 U2 72.9(4)
C43 C44 U2 73.8(5)
C45 C44 H44 111.9
C43 C44 H44 111.9
U2 C44 H44 140.2
C44 C45 C46 138.0(8)
C44 C45 U2 77.0(5)
C46 C45 U2 74.6(4)
C44 C45 H45 111
C46 C45 H45 111
U2 C45 H45 133.3
C45 C46 C39 133.2(8)
C45 C46 U2 74.4(4)
C39 C46 U2 76.7(5)
C45 C46 H46 113.4
C39 C46 H46 113.4
U2 C46 H46 128.9
C49 C47 C48 111.4(9)
C49 C47 Si3 113.6(7)
C48 C47 Si3 113.0(7)
C49 C47 H47 106
C48 C47 H47 106
Si3 C47 H47 106
C47 C48 H48A 109.5
C47 C48 H48B 109.5
H48A C48 H48B 109.5
C47 C48 H48C 109.5
H48A C48 H48C 109.5
H48B C48 H48C 109.5
C47 C49 H49A 109.5
C47 C49 H49B 109.5
H49A C49 H49B 109.5
C47 C49 H49C 109.5
H49A C49 H49C 109.5
H49B C49 H49C 109.5
C51 C50 C52 111.5(12)
C51 C50 Si3 113.3(9)
C52 C50 Si3 113.8(8)
C51 C50 H50 105.8
C52 C50 H50 105.8
Si3 C50 H50 105.8
C50 C51 H51A 109.5
C50 C51 H51B 109.5
H51A C51 H51B 109.5
C50 C51 H51C 109.5
H51A C51 H51C 109.5
H51B C51 H51C 109.5
C50 C52 H52A 109.5
C50 C52 H52B 109.5
H52A C52 H52B 109.5
C50 C52 H52C 109.5
H52A C52 H52C 109.5
H52B C52 H52C 109.5
C54 C53 C55 110.7(11)
C54 C53 Si3 112.2(8)
C55 C53 Si3 111.9(8)
C54 C53 H53 107.3
C55 C53 H53 107.3
Si3 C53 H53 107.3
C53 C54 H54A 109.5
C53 C54 H54B 109.5
H54A C54 H54B 109.5
C53 C54 H54C 109.5
H54A C54 H54C 109.5
H54B C54 H54C 109.5
C53 C55 H55A 109.5
C53 C55 H55B 109.5
H55A C55 H55B 109.5
C53 C55 H55C 109.5
H55A C55 H55C 109.5
H55B C55 H55C 109.5
C57 C56 C58 108.9(9)
C57 C56 Si4 114.0(7)
C58 C56 Si4 114.2(7)
C57 C56 H56 106.4
C58 C56 H56 106.4
Si4 C56 H56 106.4
C56 C57 H57A 109.5
C56 C57 H57B 109.5
H57A C57 H57B 109.5
C56 C57 H57C 109.5
H57A C57 H57C 109.5
H57B C57 H57C 109.5
C56 C58 H58A 109.5
C56 C58 H58B 109.5
H58A C58 H58B 109.5
C56 C58 H58C 109.5
H58A C58 H58C 109.5
H58B C58 H58C 109.5
C60 C59 C61 108.0(8)
C60 C59 Si4 116.3(7)
C61 C59 Si4 112.3(7)
C60 C59 H59 106.5
C61 C59 H59 106.5
Si4 C59 H59 106.5
C59 C60 H60A 109.5
C59 C60 H60B 109.5
H60A C60 H60B 109.5
C59 C60 H60C 109.5
H60A C60 H60C 109.5
H60B C60 H60C 109.5
C59 C61 H61A 109.5
C59 C61 H61B 109.5
H61A C61 H61B 109.5
C59 C61 H61C 109.5
H61A C61 H61C 109.5
H61B C61 H61C 109.5
C63 C62 C64 110.5(10)
C63 C62 Si4 115.4(7)
C64 C62 Si4 116.7(8)
C63 C62 H62 104.2
C64 C62 H62 104.2
Si4 C62 H62 104.2
C62 C63 H63A 109.5
C62 C63 H63B 109.5
H63A C63 H63B 109.5
C62 C63 H63C 109.5
H63A C63 H63C 109.5
H63B C63 H63C 109.5
C62 C64 H64A 109.5
C62 C64 H64B 109.5
H64A C64 H64B 109.5
C62 C64 H64C 109.5
H64A C64 H64C 109.5
H64B C64 H64C 109.5
C69 C65 C66 106.7(8)
C69 C65 C70 127.0(10)
C66 C65 C70 126.2(10)
C69 C65 U2 77.2(5)
C66 C65 U2 74.6(5)
C70 C65 U2 116.9(6)
C67 C66 C65 107.5(8)
C67 C66 C71 126.0(9)
C65 C66 C71 126.5(9)
C67 C66 U2 77.2(5)
C65 C66 U2 74.5(5)
C71 C66 U2 116.3(6)
C66 C67 C68 108.6(9)
C66 C67 C72 125.2(11)
C68 C67 C72 126.0(11)
C66 C67 U2 72.6(5)
C68 C67 U2 76.6(5)
C72 C67 U2 120.7(7)
C69 C68 C67 107.5(9)
C69 C68 C73 126.9(12)
C67 C68 C73 124.6(12)
C69 C68 U2 73.9(5)
C67 C68 U2 73.7(5)
C73 C68 U2 127.1(7)
C68 C69 C65 109.8(9)
C68 C69 C74 124.5(11)
C65 C69 C74 125.6(11)
C68 C69 U2 77.0(6)
C65 C69 U2 72.6(5)
C74 C69 U2 119.4(7)
C65 C70 H70A 109.5
C65 C70 H70B 109.5
H70A C70 H70B 109.5
C65 C70 H70C 109.5
H70A C70 H70C 109.5
H70B C70 H70C 109.5
C66 C71 H71A 109.5
C66 C71 H71B 109.5
H71A C71 H71B 109.5
C66 C71 H71C 109.5
H71A C71 H71C 109.5
H71B C71 H71C 109.5
C67 C72 H72A 109.5
C67 C72 H72B 109.5
H72A C72 H72B 109.5
C67 C72 H72C 109.5
H72A C72 H72C 109.5
H72B C72 H72C 109.5
C68 C73 H73A 109.5
C68 C73 H73B 109.5
H73A C73 H73B 109.5
C68 C73 H73C 109.5
H73A C73 H73C 109.5
H73B C73 H73C 109.5
C69 C74 H74A 109.5
C69 C74 H74B 109.5
H74A C74 H74B 109.5
C69 C74 H74C 109.5
H74A C74 H74C 109.5
H74B C74 H74C 109.5
C5S O1S C1S 116.6(19)
C3S C1S O1S 110(2)
C3S C1S C2S 116(2)
O1S C1S C2S 96.6(19)
C3S C1S C4S 114(2)
O1S C1S C4S 100.8(19)
C2S C1S C4S 117(2)
C1S C2S H2S1 109.5
C1S C2S H2S2 109.5
H2S1 C2S H2S2 109.5
C1S C2S H2S3 109.5
H2S1 C2S H2S3 109.5
H2S2 C2S H2S3 109.5
C1S C3S H3S1 109.5
C1S C3S H3S2 109.5
H3S1 C3S H3S2 109.5
C1S C3S H3S3 109.5
H3S1 C3S H3S3 109.5
H3S2 C3S H3S3 109.5
C1S C4S H4S1 109.5
C1S C4S H4S2 109.5
H4S1 C4S H4S2 109.5
C1S C4S H4S3 109.5
H4S1 C4S H4S3 109.5
H4S2 C4S H4S3 109.5
O1S C5S H5S1 109.5
O1S C5S H5S2 109.5
H5S1 C5S H5S2 109.5
O1S C5S H5S3 109.5
H5S1 C5S H5S3 109.5
H5S2 C5S H5S3 109.5
C10S O2S C6S 122(2)
C8S C6S O2S 110(2)
C8S C6S C7S 117(2)
O2S C6S C7S 105(2)
C8S C6S C9S 115(2)
O2S C6S C9S 92.1(18)
C7S C6S C9S 114(2)
C6S C7S H7S1 109.5
C6S C7S H7S2 109.5
H7S1 C7S H7S2 109.5
C6S C7S H7S3 109.5
H7S1 C7S H7S3 109.5
H7S2 C7S H7S3 109.5
C6S C8S H8S1 109.5
C6S C8S H8S2 109.5
H8S1 C8S H8S2 109.5
C6S C8S H8S3 109.5
H8S1 C8S H8S3 109.5
H8S2 C8S H8S3 109.5
C6S C9S H9S1 109.5
C6S C9S H9S2 109.5
H9S1 C9S H9S2 109.5
C6S C9S H9S3 109.5
H9S1 C9S H9S3 109.5
H9S2 C9S H9S3 109.5
O2S C10S H10A 109.5
O2S C10S H10B 109.5
H10A C10S H10B 109.5
O2S C10S H10C 109.5
H10A C10S H10C 109.5
H10B C10S H10C 109.5

loop_
_geom_bond_atom_site_label_1
_geom_bond_atom_site_label_2
_geom_bond_distance
U1 O1 2.124(6)
U1 C10 2.632(8)
U1 C7 2.640(8)
U1 C9 2.673(8)
U1 C5 2.673(8)
U1 C6 2.674(8)
U1 C8 2.682(8)
U1 C4 2.685(8)
U1 C3 2.686(8)
U1 C32 2.720(9)
U1 C31 2.724(9)
U1 C33 2.747(9)
U1 C30 2.763(9)
U1 C29 2.787(9)
U2 O2 2.141(6)
U2 C45 2.631(7)
U2 C46 2.633(8)
U2 C41 2.649(8)
U2 C43 2.655(8)
U2 C40 2.664(8)
U2 C44 2.682(8)
U2 C65 2.684(8)
U2 C42 2.686(8)
U2 C66 2.686(8)
U2 C39 2.693(8)
U2 C69 2.743(9)
U2 C67 2.745(9)
U2 C68 2.783(9)
Si1 C14 1.898(10)
Si1 C17 1.899(10)
Si1 C11 1.901(10)
Si1 C3 1.902(9)
Si2 C23 1.894(11)
Si2 C20 1.894(11)
Si2 C26 1.895(10)
Si2 C6 1.905(9)
Si3 C53 1.890(10)
Si3 C47 1.898(10)
Si3 C39 1.906(8)
Si3 C50 1.910(11)
Si4 C56 1.893(10)
Si4 C62 1.897(10)
Si4 C42 1.902(8)
Si4 C59 1.907(10)
O1 C1 1.302(10)
O2 C2 1.291(10)
C1 C2 1.177(12)
C3 C4 1.417(11)
C3 C10 1.424(12)
C4 C5 1.411(11)
C4 H4 0.95
C5 C6 1.437(11)
C5 H5 0.95
C6 C7 1.420(12)
C7 C8 1.397(12)
C7 H7 0.95
C8 C9 1.415(12)
C8 H8 0.95
C9 C10 1.408(12)
C9 H9 0.95
C10 H10 0.95
C11 C13 1.533(16)
C11 C12 1.548(16)
C11 H11 1
C12 H12A 0.98
C12 H12B 0.98
C12 H12C 0.98
C13 H13A 0.98
C13 H13B 0.98
C13 H13C 0.98
C14 C16 1.525(14)
C14 C15 1.543(15)
C14 H14 1
C15 H15A 0.98
C15 H15B 0.98
C15 H15C 0.98
C16 H16A 0.98
C16 H16B 0.98
C16 H16C 0.98
C17 C19 1.531(15)
C17 C18 1.541(14)
C17 H17 1
C18 H18A 0.98
C18 H18B 0.98
C18 H18C 0.98
C19 H19A 0.98
C19 H19B 0.98
C19 H19C 0.98
C20 C21 1.531(17)
C20 C22 1.573(15)
C20 H20 1
C21 H21A 0.98
C21 H21B 0.98
C21 H21C 0.98
C22 H22A 0.98
C22 H22B 0.98
C22 H22C 0.98
C23 C25 1.533(14)
C23 C24 1.542(15)
C23 H23 1
C24 H24A 0.98
C24 H24B 0.98
C24 H24C 0.98
C25 H25A 0.98
C25 H25B 0.98
C25 H25C 0.98
C26 C27 1.530(15)
C26 C28 1.530(15)
C26 H26 1
C27 H27A 0.98
C27 H27B 0.98
C27 H27C 0.98
C28 H28A 0.98
C28 H28B 0.98
C28 H28C 0.98
C29 C30 1.406(14)
C29 C33 1.414(13)
C29 C34 1.499(13)
C30 C31 1.415(13)
C30 C35 1.522(13)
C31 C32 1.417(13)
C31 C36 1.505(14)
C32 C33 1.414(13)
C32 C37 1.511(13)
C33 C38 1.499(14)
C34 H34A 0.98
C34 H34B 0.98
C34 H34C 0.98
C35 H35A 0.98
C35 H35B 0.98
C35 H35C 0.98
C36 H36A 0.98
C36 H36B 0.98
C36 H36C 0.98
C37 H37A 0.98
C37 H37B 0.98
C37 H37C 0.98
C38 H38A 0.98
C38 H38B 0.98
C38 H38C 0.98
C39 C40 1.412(11)
C39 C46 1.433(12)
C40 C41 1.400(11)
C40 H40 0.95
C41 C42 1.428(11)
C41 H41 0.95
C42 C43 1.426(11)
C43 C44 1.393(12)
C43 H43 0.95
C44 C45 1.382(11)
C44 H44 0.95
C45 C46 1.406(11)
C45 H45 0.95
C46 H46 0.95
C47 C49 1.523(13)
C47 C48 1.540(12)
C47 H47 1
C48 H48A 0.98
C48 H48B 0.98
C48 H48C 0.98
C49 H49A 0.98
C49 H49B 0.98
C49 H49C 0.98
C50 C51 1.527(16)
C50 C52 1.532(17)
C50 H50 1
C51 H51A 0.98
C51 H51B 0.98
C51 H51C 0.98
C52 H52A 0.98
C52 H52B 0.98
C52 H52C 0.98
C53 C54 1.537(17)
C53 C55 1.538(16)
C53 H53 1
C54 H54A 0.98
C54 H54B 0.98
C54 H54C 0.98
C55 H55A 0.98
C55 H55B 0.98
C55 H55C 0.98
C56 C57 1.533(13)
C56 C58 1.535(14)
C56 H56 1
C57 H57A 0.98
C57 H57B 0.98
C57 H57C 0.98
C58 H58A 0.98
C58 H58B 0.98
C58 H58C 0.98
C59 C60 1.536(13)
C59 C61 1.556(13)
C59 H59 1
C60 H60A 0.98
C60 H60B 0.98
C60 H60C 0.98
C61 H61A 0.98
C61 H61B 0.98
C61 H61C 0.98
C62 C63 1.523(15)
C62 C64 1.538(15)
C62 H62 1
C63 H63A 0.98
C63 H63B 0.98
C63 H63C 0.98
C64 H64A 0.98
C64 H64B 0.98
C64 H64C 0.98
C65 C69 1.417(13)
C65 C66 1.432(13)
C65 C70 1.498(13)
C66 C67 1.414(13)
C66 C71 1.499(13)
C67 C68 1.416(15)
C67 C72 1.527(15)
C68 C69 1.389(15)
C68 C73 1.515(14)
C69 C74 1.510(15)
C70 H70A 0.98
C70 H70B 0.98
C70 H70C 0.98
C71 H71A 0.98
C71 H71B 0.98
C71 H71C 0.98
C72 H72A 0.98
C72 H72B 0.98
C72 H72C 0.98
C73 H73A 0.98
C73 H73B 0.98
C73 H73C 0.98
C74 H74A 0.98
C74 H74B 0.98
C74 H74C 0.98
O1S C5S 1.34(2)
O1S C1S 1.47(2)
C1S C3S 1.46(2)
C1S C2S 1.51(2)
C1S C4S 1.55(2)
C2S H2S1 0.98
C2S H2S2 0.98
C2S H2S3 0.98
C3S H3S1 0.98
C3S H3S2 0.98
C3S H3S3 0.98
C4S H4S1 0.98
C4S H4S2 0.98
C4S H4S3 0.98
C5S H5S1 0.98
C5S H5S2 0.98
C5S H5S3 0.98
O2S C10S 1.28(2)
O2S C6S 1.47(2)
C6S C8S 1.44(2)
C6S C7S 1.50(2)
C6S C9S 1.57(2)
C7S H7S1 0.98
C7S H7S2 0.98
C7S H7S3 0.98
C8S H8S1 0.98
C8S H8S2 0.98
C8S H8S3 0.98
C9S H9S1 0.98
C9S H9S2 0.98
C9S H9S3 0.98
C10S H10A 0.98
C10S H10B 0.98
C10S H10C 0.98
